data_2018239
loop_
_publ_author_name
'Schau-Magnussen, Magnus'
'Gorbanev, Yury Y.'
'Kegn&#x00E6;s, S\/oren'
'Riisager, Anders'

_publ_section_title
;
 Magnesium and nickel(II) furan-2,5-dicarboxylate
;
_journal_coeditor_code BI3023
_journal_issue 10
_journal_name_full 'Acta Crystallographica Section C'
_journal_page_first m327
_journal_page_last m330
_journal_paper_doi 10.1107/S0108270111036535
_journal_volume 67
_journal_year 2011
_chemical_formula_iupac '[Ni (O H2)6](C6 H2 O5)'
_chemical_formula_moiety 'H12 Ni O6 2+, C6 H2 O5 2-'
_chemical_formula_sum 'C6 H14 Ni O11'
_chemical_formula_weight 320.88
_chemical_name_common 'Nickel FDA'
_chemical_name_systematic
;
Hexaaquanickel(ii) (2,5-furandicarboxylate)
;
_space_group_IT_number 14
_symmetry_cell_setting monoclinic
_symmetry_space_group_name_Hall '-P 2ybc'
_symmetry_space_group_name_H-M 'P 1 21/c 1'
_atom_sites_solution_hydrogens geom
_atom_sites_solution_primary direct
_atom_sites_solution_secondary difmap
_audit_creation_method SHELXL-97
_cell_angle_alpha 90.00
_cell_angle_beta 102.066(6)
_cell_angle_gamma 90.00
_cell_formula_units_Z 4
_cell_length_a 9.2242(5)
_cell_length_b 18.4255(9)
_cell_length_c 6.5942(8)
_cell_measurement_reflns_used 29998
_cell_measurement_temperature 122.0(10)
_cell_measurement_theta_max 45.10
_cell_measurement_theta_min 2.21
_cell_volume 1095.99(16)
_computing_cell_refinement 'COLLECT (Nonius, 1999)'
_computing_data_collection 'COLLECT (Nonius, 1999)'
_computing_data_reduction 'EvalCCD (Duisenberg <i>et al.</i>, 2003)'
_computing_molecular_graphics 'ORTEP-3 (Farrugia, 1997)'
_computing_publication_material 'SHELXL97 (Sheldrick, 2008) and OLEX2 (Dolomanov <i>et al.</i>, 2009)'
_computing_structure_refinement 'SHELXL97 (Sheldrick, 2008)'
_computing_structure_solution 'SHELXS97 (Sheldrick, 2008)'
_diffrn_ambient_temperature 122.0(10)
_diffrn_measured_fraction_theta_full .999
_diffrn_measured_fraction_theta_max .999
_diffrn_measurement_device_type 'Nonius KappaCCD'
_diffrn_measurement_method '\w and \f scans'
_diffrn_radiation_monochromator graphite
_diffrn_radiation_source 'fine-focus sealed tube'
_diffrn_radiation_type MoK\a
_diffrn_radiation_wavelength 0.71073
_diffrn_reflns_av_R_equivalents 0.0525
_diffrn_reflns_av_sigmaI/netI 0.0334
_diffrn_reflns_limit_h_max 18
_diffrn_reflns_limit_h_min -18
_diffrn_reflns_limit_k_max 36
_diffrn_reflns_limit_k_min -36
_diffrn_reflns_limit_l_max 13
_diffrn_reflns_limit_l_min -13
_diffrn_reflns_number 68883
_diffrn_reflns_theta_full 45.10
_diffrn_reflns_theta_max 45.10
_diffrn_reflns_theta_min 2.21
_exptl_absorpt_coefficient_mu 1.827
_exptl_absorpt_correction_T_max 0.950
_exptl_absorpt_correction_T_min 0.505
_exptl_absorpt_correction_type integration
_exptl_absorpt_process_details
;
(Gaussian integration; Coppens, 1970)
;
_exptl_crystal_colour green
_exptl_crystal_density_diffrn 1.945
_exptl_crystal_density_method 'not measured'
_exptl_crystal_description plate
_exptl_crystal_F_000 664
_exptl_crystal_size_max 0.461
_exptl_crystal_size_mid 0.244
_exptl_crystal_size_min 0.028
_refine_diff_density_max 0.726
_refine_diff_density_min -0.873
_refine_ls_extinction_method none
_refine_ls_goodness_of_fit_ref 1.100
_refine_ls_hydrogen_treatment mixed
_refine_ls_matrix_type full
_refine_ls_number_parameters 199
_refine_ls_number_reflns 9072
_refine_ls_number_restraints 12
_refine_ls_restrained_S_all 1.100
_refine_ls_R_factor_all 0.0411
_refine_ls_R_factor_gt 0.0281
_refine_ls_shift/su_max 0.001
_refine_ls_shift/su_mean 0.000
_refine_ls_structure_factor_coef Fsqd
_refine_ls_weighting_details 'calc w=1/[\s^2^(Fo^2^)+(0.0080P)^2^+0.4828P] where P=(Fo^2^+2Fc^2^)/3'
_refine_ls_weighting_scheme calc
_refine_ls_wR_factor_gt 0.0561
_refine_ls_wR_factor_ref 0.0601
_reflns_number_gt 7619
_reflns_number_total 9072
_reflns_threshold_expression I>2\s(I)
_cod_data_source_file bi3023.cif
_cod_data_source_block II
_cod_original_cell_volume 1095.99(15)
_cod_original_sg_symbol_H-M 'P 21/c'
_cod_database_code 2018239
_cod_database_fobs_code 2018239

loop_
_symmetry_equiv_pos_as_xyz
'x, y, z'
'-x, y+1/2, -z+1/2'
'-x, -y, -z'
'x, -y-1/2, z-1/2'

loop_
_atom_site_type_symbol
_atom_site_label
_atom_site_fract_x
_atom_site_fract_y
_atom_site_fract_z
_atom_site_U_iso_or_equiv
_atom_site_adp_type
_atom_site_calc_flag
_atom_site_refinement_flags
_atom_site_occupancy
_atom_site_symmetry_multiplicity
Ni Ni1 0.191537(9) 0.413277(5) 0.326955(13) 0.00661(2) Uani d . 1 1
O O1 0.37555(6) 0.35091(3) 0.36385(9) 0.01125(8) Uani d D 1 1
H H1A 0.4573(13) 0.3617(7) 0.431(2) 0.014 Uiso d D 1 1
H H1B 0.3730(15) 0.3058(6) 0.376(2) 0.014 Uiso d D 1 1
O O2 0.00435(6) 0.47761(3) 0.25108(9) 0.01238(8) Uani d D 1 1
H H2A -0.0667(14) 0.4820(7) 0.313(2) 0.015 Uiso d D 1 1
H H2B 0.0357(15) 0.5196(6) 0.238(2) 0.015 Uiso d D 1 1
O O3 0.11800(6) 0.34921(3) 0.06949(8) 0.01087(8) Uani d D 1 1
H H3A 0.0436(13) 0.3583(7) -0.0180(19) 0.013 Uiso d D 1 1
H H3B 0.1823(14) 0.3339(7) 0.012(2) 0.013 Uiso d D 1 1
O O4 0.25782(6) 0.47912(3) 0.58678(8) 0.01039(8) Uani d D 1 1
H H4A 0.3195(13) 0.4592(7) 0.6829(18) 0.012 Uiso d D 1 1
H H4B 0.2975(14) 0.5169(6) 0.554(2) 0.012 Uiso d D 1 1
O O5 0.11680(6) 0.34019(3) 0.51743(8) 0.01028(8) Uani d D 1 1
H H5A 0.1859(14) 0.3268(7) 0.6121(19) 0.012 Uiso d D 1 1
H H5B 0.0464(13) 0.3511(7) 0.570(2) 0.012 Uiso d D 1 1
O O6 0.28678(6) 0.48435(3) 0.15164(8) 0.01110(8) Uani d D 1 1
H H6A 0.3294(14) 0.5212(7) 0.207(2) 0.013 Uiso d D 1 1
H H6B 0.3426(14) 0.4663(7) 0.0791(19) 0.013 Uiso d D 1 1
C C1 0.76421(7) 0.35682(3) 0.63886(9) 0.00744(8) Uani d . 1 1
O O12 0.65495(6) 0.39796(3) 0.57216(8) 0.00984(8) Uani d . 1 1
O O13 0.89499(6) 0.37838(3) 0.71385(8) 0.01033(8) Uani d . 1 1
C C2 0.73699(7) 0.27795(3) 0.62444(9) 0.00751(8) Uani d . 1 1
O O11 0.59692(5) 0.25824(3) 0.52969(8) 0.00808(7) Uani d . 1 1
C C3 0.82335(7) 0.21777(4) 0.67803(10) 0.00872(9) Uani d . 1 1
H H3 0.9247 0.2167 0.7467 0.010 Uiso calc R 1 1
C C4 0.73011(7) 0.15694(4) 0.60977(10) 0.00905(9) Uani d . 1 1
H H4 0.7571 0.1072 0.6236 0.011 Uiso calc R 1 1
C C5 0.59396(7) 0.18460(3) 0.52043(10) 0.00788(8) Uani d . 1 1
C C6 0.45003(7) 0.15202(4) 0.41850(10) 0.00843(9) Uani d . 1 1
O O14 0.34214(6) 0.19477(3) 0.35846(8) 0.01080(8) Uani d . 1 1
O O15 0.44705(6) 0.08383(3) 0.40061(8) 0.01104(8) Uani d . 1 1

loop_
_atom_site_aniso_label
_atom_site_aniso_U_11
_atom_site_aniso_U_22
_atom_site_aniso_U_33
_atom_site_aniso_U_12
_atom_site_aniso_U_13
_atom_site_aniso_U_23
Ni1 0.00602(3) 0.00660(3) 0.00720(3) 0.00026(2) 0.00134(2) 0.00007(2)
O1 0.00727(17) 0.00887(19) 0.0165(2) 0.00114(15) 0.00004(15) 0.00093(16)
O2 0.00967(19) 0.0123(2) 0.0156(2) 0.00321(16) 0.00355(16) 0.00186(17)
O3 0.00848(18) 0.0139(2) 0.00975(17) 0.00052(16) 0.00089(14) -0.00252(15)
O4 0.01192(19) 0.00886(19) 0.00985(17) -0.00099(15) 0.00103(14) 0.00060(14)
O5 0.00885(18) 0.0119(2) 0.01034(17) -0.00048(15) 0.00270(14) 0.00179(15)
O6 0.0138(2) 0.00850(18) 0.01233(19) -0.00079(16) 0.00579(16) -0.00090(15)
C1 0.0071(2) 0.0074(2) 0.00805(19) -0.00042(17) 0.00212(16) -0.00048(16)
O12 0.00793(17) 0.00723(17) 0.01374(19) 0.00103(14) 0.00089(14) 0.00015(14)
O13 0.00691(17) 0.01013(19) 0.01344(19) -0.00163(14) 0.00098(14) -0.00146(15)
C2 0.00641(19) 0.0075(2) 0.00836(19) -0.00002(16) 0.00103(16) -0.00059(16)
O11 0.00648(16) 0.00608(16) 0.01098(17) -0.00015(13) 0.00025(13) -0.00040(13)
C3 0.0076(2) 0.0088(2) 0.0093(2) 0.00140(17) 0.00066(16) 0.00017(17)
C4 0.0096(2) 0.0072(2) 0.0101(2) 0.00152(18) 0.00128(17) 0.00063(17)
C5 0.0085(2) 0.0060(2) 0.0091(2) -0.00034(17) 0.00177(16) -0.00020(16)
C6 0.0087(2) 0.0085(2) 0.0083(2) -0.00140(17) 0.00235(16) -0.00044(16)
O14 0.00792(17) 0.0107(2) 0.01312(19) 0.00001(15) 0.00074(14) -0.00033(15)
O15 0.01271(19) 0.00747(18) 0.01318(19) -0.00246(15) 0.00326(15) -0.00133(15)

loop_
_atom_type_symbol
_atom_type_description
_atom_type_scat_dispersion_real
_atom_type_scat_dispersion_imag
_atom_type_scat_source
C C 0.0033 0.0016 'International Tables Vol C Tables 4.2.6.8 and 6.1.1.4'
H H 0.0000 0.0000 'International Tables Vol C Tables 4.2.6.8 and 6.1.1.4'
Ni Ni 0.3393 1.1124 'International Tables Vol C Tables 4.2.6.8 and 6.1.1.4'
O O 0.0106 0.0060 'International Tables Vol C Tables 4.2.6.8 and 6.1.1.4'

loop_
_geom_angle_atom_site_label_1
_geom_angle_atom_site_label_2
_geom_angle_atom_site_label_3
_geom_angle
O1 Ni1 O5 86.24(2)
O1 Ni1 O6 89.03(2)
O5 Ni1 O6 174.48(2)
O1 Ni1 O3 84.10(2)
O5 Ni1 O3 91.92(2)
O6 Ni1 O3 90.42(2)
O1 Ni1 O2 172.96(2)
O5 Ni1 O2 98.84(2)
O6 Ni1 O2 86.12(2)
O3 Ni1 O2 90.84(2)
O1 Ni1 O4 97.89(2)
O5 Ni1 O4 87.55(2)
O6 Ni1 O4 90.29(2)
O3 Ni1 O4 177.90(2)
O2 Ni1 O4 87.24(2)
Ni1 O1 H1A 125.8(10)
Ni1 O1 H1B 122.5(9)
H1A O1 H1B 103.4(13)
Ni1 O2 H2A 129.0(9)
Ni1 O2 H2B 105.4(9)
H2A O2 H2B 106.5(13)
Ni1 O3 H3A 123.2(9)
Ni1 O3 H3B 115.7(9)
H3A O3 H3B 109.0(13)
Ni1 O4 H4A 113.6(9)
Ni1 O4 H4B 110.1(9)
H4A O4 H4B 107.0(13)
Ni1 O5 H5A 110.5(9)
Ni1 O5 H5B 119.5(9)
H5A O5 H5B 107.7(13)
Ni1 O6 H6A 119.2(9)
Ni1 O6 H6B 116.8(9)
H6A O6 H6B 106.6(12)
O12 C1 O13 124.89(6)
O12 C1 C2 117.13(6)
O13 C1 C2 117.98(6)
O11 C2 C3 110.35(6)
O11 C2 C1 115.15(5)
C3 C2 C1 134.44(6)
C5 O11 C2 107.17(5)
C2 C3 C4 105.97(6)
C2 C3 H3 127.0
C4 C3 H3 127.0
C5 C4 C3 106.35(6)
C5 C4 H4 126.8
C3 C4 H4 126.8
O11 C5 C4 110.15(6)
O11 C5 C6 115.61(5)
C4 C5 C6 134.24(6)
O15 C6 O14 126.16(6)
O15 C6 C5 116.44(6)
O14 C6 C5 117.41(6)

loop_
_geom_bond_atom_site_label_1
_geom_bond_atom_site_label_2
_geom_bond_distance
Ni1 O1 2.0219(5)
Ni1 O2 2.0678(6)
Ni1 O3 2.0626(6)
Ni1 O4 2.0840(6)
Ni1 O5 2.0563(5)
Ni1 O6 2.0610(6)
O1 H1A 0.815(11)
O1 H1B 0.836(11)
O2 H2A 0.847(12)
O2 H2B 0.836(11)
O3 H3A 0.816(11)
O3 H3B 0.820(11)
O4 H4A 0.842(11)
O4 H4B 0.835(11)
O5 H5A 0.831(11)
O5 H5B 0.824(11)
O6 H6A 0.831(11)
O6 H6B 0.841(11)
C2 O11 1.3617(8)
C5 O11 1.3583(8)
C1 O12 1.2644(8)
C1 O13 1.2682(8)
C6 O14 1.2661(9)
C6 O15 1.2618(8)
C1 C2 1.4744(9)
C2 C3 1.3680(9)
C3 C4 1.4270(9)
C3 H3 0.9500
C4 C5 1.3692(9)
C4 H4 0.9500
C5 C6 1.4838(9)

loop_
_geom_hbond_atom_site_label_D
_geom_hbond_atom_site_label_H
_geom_hbond_atom_site_label_A
_geom_hbond_site_symmetry_A
_geom_hbond_distance_DH
_geom_hbond_distance_HA
_geom_hbond_distance_DA
_geom_hbond_angle_DHA
O1 H1B O11 . 0.836(11) 2.277(13) 2.7107(7) 112.7(11)
O1 H1A O12 . 0.815(11) 1.982(11) 2.7929(8) 173.4(13)
O1 H1B O14 . 0.836(11) 2.066(12) 2.8929(8) 170.2(13)
O2 H2A O4 3_566 0.847(12) 2.131(12) 2.9510(8) 162.9(13)
O2 H2B O13 3_666 0.836(11) 1.991(12) 2.8048(8) 164.2(13)
O3 H3A O13 1_454 0.816(11) 2.032(11) 2.8290(8) 165.2(13)
O3 H3B O14 4_565 0.820(11) 2.024(11) 2.8409(8) 174.9(13)
O4 H4A O15 4_566 0.842(11) 1.835(11) 2.6766(8) 177.1(13)
O4 H4B O12 3_666 0.835(11) 1.872(11) 2.6885(8) 165.8(13)
O5 H5B O13 1_455 0.824(11) 1.911(11) 2.7325(8) 175.1(13)
O5 H5A O14 4_566 0.831(11) 1.974(11) 2.7997(8) 172.7(13)
O6 H6A O12 3_666 0.831(11) 2.065(12) 2.8105(8) 149.1(12)
O6 H6B O15 4_565 0.841(11) 1.909(11) 2.7435(8) 172.0(13)

loop_
_geom_torsion_atom_site_label_1
_geom_torsion_atom_site_label_2
_geom_torsion_atom_site_label_3
_geom_torsion_atom_site_label_4
_geom_torsion
Ni1 O1 H1A H1B 148.4(13)
Ni1 O2 H2A H2B 126.6(13)
Ni1 O3 H3A H3B 140.7(13)
Ni1 O4 H4A H4B 121.7(11)
Ni1 O5 H5A H5B 132.2(11)
Ni1 O6 H6A H6B 134.9(12)
